data_9004908
loop_
_publ_author_name
'Krivovichev, S. V.'
'Burns, P. C.'

_publ_section_title
;
 Crystal chemistry of the uranyl molybdates. XI. Crystal structures of
 Cs2[(UO2)(MoO4)2] and Cs2[(UO2)(MoO4)2](H2O)
;
_journal_name_full 'The Canadian Mineralogist'
_journal_page_first 713
_journal_page_last 720
_journal_paper_doi 10.2113/gscanmin.43.2.713
_journal_volume 43
_journal_year 2005
_chemical_formula_structural Cs2[(UO2)(MoO4)2]
_chemical_formula_sum 'Cs2 Mo2 O10 U'
_space_group_IT_number 61
_symmetry_space_group_name_Hall '-P 2ac 2ab'
_symmetry_space_group_name_H-M 'P b c a'
_cell_angle_alpha 90
_cell_angle_beta 90
_cell_angle_gamma 90
_cell_length_a 11.762
_cell_length_b 14.081
_cell_length_c 14.323
_cell_formula_units_Z 8
_cell_volume 2372.186
_database_code_amcsd 0006004
_exptl_crystal_density_diffrn 4.792
_cod_original_formula_sum 'U Cs2 Mo2 O10'
_cod_database_code 9004908
_amcsd_formula_title Cs2[(UO2)(MoO4)2]

loop_
_space_group_symop_operation_xyz
x,y,z
x,1/2-y,1/2+z
-x,1/2+y,1/2-z
1/2-x,1/2+y,z
1/2+x,1/2-y,-z
1/2+x,y,1/2-z
1/2-x,-y,1/2+z
-x,-y,-z

loop_
_atom_site_aniso_label
_atom_site_aniso_U_11
_atom_site_aniso_U_22
_atom_site_aniso_U_33
_atom_site_aniso_U_12
_atom_site_aniso_U_13
_atom_site_aniso_U_23
U 0.01640 0.01210 0.01930 0.00030 0.00050 0.00010
Cs1 0.04060 0.02350 0.03250 0.00060 0.00340 0.00260
Cs2 0.03370 0.03690 0.02930 0.00120 0.00430 -0.00280
Mo1 0.01530 0.01340 0.02280 -0.00050 0.00210 -0.00040
Mo2 0.01960 0.01530 0.02780 0.00330 0.00260 0.00410
O1 0.02500 0.01600 0.02900 -0.00600 0.00400 -0.00300
O2 0.02700 0.01800 0.03000 0.00100 0.00800 -0.00200
O3 0.02500 0.01900 0.03000 -0.00100 -0.00400 -0.00200
O4 0.02200 0.01600 0.03700 -0.00500 0.00800 -0.00300
O5 0.02300 0.01100 0.03100 0.00400 0.00500 0.00000
O6 0.02300 0.02100 0.03000 -0.01000 -0.00600 0.00200
O7 0.02700 0.03100 0.03800 0.00400 0.01100 0.00400
O8 0.02700 0.02100 0.04900 0.00000 -0.00700 -0.00200
O9 0.04000 0.02600 0.05100 0.00500 0.01700 0.02200
O10 0.03600 0.03500 0.02900 0.00400 -0.00700 -0.00700

loop_
_atom_site_label
_atom_site_fract_x
_atom_site_fract_y
_atom_site_fract_z
_atom_site_U_iso_or_equiv
U 0.17552 0.16084 0.46766 0.01593
Cs1 0.00956 0.33525 0.68449 0.03220
Cs2 0.24206 0.42296 0.29032 0.03330
Mo1 0.34902 0.39475 0.54950 0.01720
Mo2 -0.04971 0.36110 0.40357 0.02090
O1 0.21820 0.15880 0.34830 0.02340
O2 0.13220 0.16250 0.58680 0.02480
O3 0.49250 0.38300 0.58520 0.02460
O4 -0.14390 0.39740 0.49380 0.02470
O5 0.33830 0.49280 0.47170 0.02150
O6 0.30450 0.29380 0.48600 0.02480
O7 0.26490 0.41570 0.64430 0.03240
O8 0.07420 0.30260 0.44810 0.03230
O9 -0.00650 0.45810 0.33800 0.03900
O10 -0.11900 0.28610 0.32790 0.03380

loop_
_cod_related_entry_id
_cod_related_entry_database
_cod_related_entry_code
1 AMCSD 0006004
